data_4126469
loop_
_publ_author_name
'Liniger, Marc'
'Liu, Yiyang'
'Stoltz, Brian M.'

_publ_section_title
;
 Sequential Ruthenium Catalysis for Olefin Isomerization and Oxidation:
 Application to the Synthesis of Unusual Amino Acids.
;
_journal_name_full 'Journal of the American Chemical Society'
_journal_paper_doi 10.1021/jacs.7b08496
_journal_year 2017
_chemical_absolute_configuration ad
_chemical_formula_sum 'C6 H14 Cl N'
_chemical_formula_weight 135.63
_space_group_crystal_system tetragonal
_space_group_IT_number 79
_space_group_name_Hall 'I 4'
_space_group_name_H-M_alt 'I 4'
_symmetry_space_group_name_Hall 'I 4'
_symmetry_space_group_name_H-M 'I 4'
_atom_sites_solution_hydrogens mixed
_atom_sites_solution_primary direct
_atom_sites_solution_secondary difmap
_audit_creation_method SHELXL-2014/7
_cell_angle_alpha 90
_cell_angle_beta 90
_cell_angle_gamma 90
_cell_formula_units_Z 8
_cell_length_a 15.0567(6)
_cell_length_b 15.0567(6)
_cell_length_c 7.3781(3)
_cell_measurement_reflns_used 7054
_cell_measurement_temperature 100(2)
_cell_measurement_theta_max 31.18
_cell_measurement_theta_min 2.71
_cell_volume 1672.65(12)
_computing_cell_refinement 'SAINT v8.34A (Bruker-AXS, 2007)'
_computing_data_collection 'APEX2 v2014.7-1 (Bruker-AXS, 2014)'
_computing_data_reduction 'SAINT v8.34A (Bruker-AXS, 2007)'
_computing_molecular_graphics 'Bruker SHELXTL'
_computing_publication_material 'Bruker SHELXTL'
_computing_structure_refinement 'SHELXL-2014/7 (Sheldrick, 2014)'
_computing_structure_solution 'SHELXS-2013/1 (She ldrick, 2013)'
_diffrn_ambient_temperature 100(2)
_diffrn_detector_area_resol_mean 10.24
_diffrn_measured_fraction_theta_full 0.999
_diffrn_measured_fraction_theta_max 0.999
_diffrn_measurement_device_type 'Bruker D8 VENTURE Kappa Duo PHOTON 100 CMOS'
_diffrn_measurement_method '\f and \w scans'
_diffrn_radiation_type MoK\a
_diffrn_radiation_wavelength 0.71073
_diffrn_reflns_av_R_equivalents 0.0431
_diffrn_reflns_av_unetI/netI 0.0338
_diffrn_reflns_Laue_measured_fraction_full 0.999
_diffrn_reflns_Laue_measured_fraction_max 0.999
_diffrn_reflns_limit_h_max 21
_diffrn_reflns_limit_h_min -21
_diffrn_reflns_limit_k_max 20
_diffrn_reflns_limit_k_min -18
_diffrn_reflns_limit_l_max 8
_diffrn_reflns_limit_l_min -10
_diffrn_reflns_number 13577
_diffrn_reflns_point_group_measured_fraction_full 0.999
_diffrn_reflns_point_group_measured_fraction_max 1.000
_diffrn_reflns_theta_full 25.242
_diffrn_reflns_theta_max 30.504
_diffrn_reflns_theta_min 2.706
_diffrn_source 'I\mS HB micro-focus sealed tube'
_exptl_absorpt_coefficient_mu 0.371
_exptl_absorpt_correction_T_max 0.7466
_exptl_absorpt_correction_T_min 0.6900
_exptl_absorpt_correction_type multi-scan
_exptl_absorpt_process_details 'SADABS-2014/4 (Sheldrick, 2014)'
_exptl_crystal_colour colourless
_exptl_crystal_density_diffrn 1.077
_exptl_crystal_density_method 'not measured'
_exptl_crystal_description Needle
_exptl_crystal_F_000 592
_exptl_crystal_size_max 0.250
_exptl_crystal_size_mid 0.100
_exptl_crystal_size_min 0.100
_refine_diff_density_max 0.240
_refine_diff_density_min -0.210
_refine_diff_density_rms 0.039
_refine_ls_abs_structure_details
; 
 Flack x determined using 768 quotients [(I+)-(I-)]/[(I+)+(I-)] 
 (Parsons, Flack and Wagner, Acta Cryst. B69 (2013) 249-259). 
;
_refine_ls_abs_structure_Flack 0.00(3)
_refine_ls_extinction_method none
_refine_ls_goodness_of_fit_ref 1.075
_refine_ls_hydrogen_treatment mixed
_refine_ls_matrix_type full
_refine_ls_number_parameters 84
_refine_ls_number_reflns 2284
_refine_ls_number_restraints 4
_refine_ls_restrained_S_all 1.076
_refine_ls_R_factor_all 0.0338
_refine_ls_R_factor_gt 0.0277
_refine_ls_shift/su_max 0.000
_refine_ls_shift/su_mean 0.000
_refine_ls_structure_factor_coef Fsqd
_refine_ls_weighting_details 'w=1/[\s^2^(Fo^2^)+(0.0221P)^2^+0.1218P] where P=(Fo^2^+2Fc^2^)/3'
_refine_ls_weighting_scheme calc
_refine_ls_wR_factor_gt 0.0490
_refine_ls_wR_factor_ref 0.0506
_reflns_Friedel_coverage 0.869
_reflns_Friedel_fraction_full 1.000
_reflns_Friedel_fraction_max 1.000
_reflns_number_gt 2114
_reflns_number_total 2284
_reflns_threshold_expression 'I > 2\s(I)'
_cod_data_source_file ja7b08496_si_015.cif
_cod_data_source_block P15124
_cod_original_cell_volume 1672.65(15)
_cod_database_code 4126469
_shelx_shelxl_version_number 2014/7
_shelx_space_group_comment
; 
The symmetry employed for this shelxl refinement is uniquely defined 
by the following loop, which should always be used as a source of 
symmetry information in preference to the above space-group names. 
They are only intended as comments. 
;
_shelx_estimated_absorpt_t_min 0.913
_shelx_estimated_absorpt_t_max 0.964

loop_
_space_group_symop_operation_xyz
'x, y, z'
'-x, -y, z'
'-y, x, z'
'y, -x, z'
'x+1/2, y+1/2, z+1/2'
'-x+1/2, -y+1/2, z+1/2'
'-y+1/2, x+1/2, z+1/2'
'y+1/2, -x+1/2, z+1/2'

loop_
_atom_site_label
_atom_site_type_symbol
_atom_site_fract_x
_atom_site_fract_y
_atom_site_fract_z
_atom_site_U_iso_or_equiv
_atom_site_adp_type
_atom_site_occupancy
_atom_site_site_symmetry_order
_atom_site_calc_flag
_atom_site_refinement_flags_posn
_atom_site_refinement_flags_adp
Cl1 Cl 0.38991(3) 0.88871(3) 0.28500(9) 0.01613(9) Uani 1 1 d . .
N1 N 0.60229(12) 0.90572(11) 0.3579(2) 0.0153(3) Uani 1 1 d D .
H1N1 H 0.6018(16) 0.9640(12) 0.341(3) 0.023 Uiso 1 1 d D U
H1N2 H 0.6002(16) 0.8989(15) 0.475(2) 0.023 Uiso 1 1 d D U
H1N3 H 0.5518(12) 0.8830(15) 0.314(3) 0.023 Uiso 1 1 d D U
C1 C 0.68384(11) 0.86350(11) 0.2767(4) 0.0144(3) Uani 1 1 d . .
H1 H 0.6837 0.8736 0.1428 0.017 Uiso 1 1 calc R U
C2 C 0.76497(14) 0.90879(15) 0.3591(4) 0.0180(5) Uani 1 1 d . .
H2A H 0.7693 0.8923 0.4887 0.022 Uiso 1 1 calc R U
H2B H 0.7570 0.9740 0.3524 0.022 Uiso 1 1 calc R U
C3 C 0.85173(13) 0.88364(15) 0.2637(4) 0.0241(5) Uani 1 1 d . .
H3A H 0.8482 0.9005 0.1356 0.036 Uiso 1 1 calc R U
H3B H 0.8611 0.8194 0.2733 0.036 Uiso 1 1 calc R U
H3C H 0.9014 0.9149 0.3211 0.036 Uiso 1 1 calc R U
C4 C 0.67965(13) 0.76375(12) 0.3139(3) 0.0179(5) Uani 1 1 d . .
H4A H 0.7349 0.7355 0.2694 0.021 Uiso 1 1 calc R U
H4B H 0.6762 0.7538 0.4463 0.021 Uiso 1 1 calc R U
C5 C 0.60140(16) 0.72054(13) 0.2244(4) 0.0227(5) Uani 1 1 d . .
H5 H 0.5998 0.7205 0.0957 0.027 Uiso 1 1 calc R U
C6 C 0.53542(15) 0.68301(16) 0.3091(5) 0.0382(7) Uani 1 1 d . .
H6A H 0.5345 0.6816 0.4378 0.046 Uiso 1 1 calc R U
H6B H 0.4882 0.6570 0.2421 0.046 Uiso 1 1 calc R U

loop_
_atom_site_aniso_label
_atom_site_aniso_U_11
_atom_site_aniso_U_22
_atom_site_aniso_U_33
_atom_site_aniso_U_23
_atom_site_aniso_U_13
_atom_site_aniso_U_12
Cl1 0.0161(2) 0.0154(2) 0.01686(15) -0.0010(3) 0.0001(3) 0.00004(14)
N1 0.0160(8) 0.0124(8) 0.0177(6) 0.0001(7) -0.0014(9) 0.0019(6)
C1 0.0145(8) 0.0178(8) 0.0110(8) 0.0017(11) -0.0010(11) 0.0017(6)
C2 0.0158(9) 0.0150(10) 0.0231(12) -0.0034(10) 0.0005(10) 0.0008(8)
C3 0.0182(9) 0.0238(10) 0.0302(13) -0.0004(12) 0.0012(10) 0.0004(7)
C4 0.0171(10) 0.0168(9) 0.0198(14) -0.0018(9) -0.0009(9) 0.0025(7)
C5 0.0225(12) 0.0159(10) 0.0297(13) -0.0064(9) -0.0033(11) 0.0035(10)
C6 0.0228(10) 0.0374(12) 0.0545(18) 0.0192(16) -0.0137(14) -0.0063(9)

loop_
_atom_type_symbol
_atom_type_description
_atom_type_scat_dispersion_real
_atom_type_scat_dispersion_imag
_atom_type_scat_source
C C 0.0033 0.0016 'International Tables Vol C Tables 4.2.6.8 and 6.1.1.4'
H H 0.0000 0.0000 'International Tables Vol C Tables 4.2.6.8 and 6.1.1.4'
N N 0.0061 0.0033 'International Tables Vol C Tables 4.2.6.8 and 6.1.1.4'
Cl Cl 0.1484 0.1585 'International Tables Vol C Tables 4.2.6.8 and 6.1.1.4'

loop_
_geom_angle_atom_site_label_1
_geom_angle_atom_site_label_2
_geom_angle_atom_site_label_3
_geom_angle
C1 N1 H1N1 111.7(15)
C1 N1 H1N2 112.0(16)
H1N1 N1 H1N2 105(2)
C1 N1 H1N3 112.7(14)
H1N1 N1 H1N3 108.8(19)
H1N2 N1 H1N3 107(2)
N1 C1 C2 107.80(17)
N1 C1 C4 108.05(15)
C2 C1 C4 113.64(17)
N1 C1 H1 109.1
C2 C1 H1 109.1
C4 C1 H1 109.1
C1 C2 C3 112.91(19)
C1 C2 H2A 109.0
C3 C2 H2A 109.0
C1 C2 H2B 109.0
C3 C2 H2B 109.0
H2A C2 H2B 107.8
C2 C3 H3A 109.5
C2 C3 H3B 109.5
H3A C3 H3B 109.5
C2 C3 H3C 109.5
H3A C3 H3C 109.5
H3B C3 H3C 109.5
C5 C4 C1 112.34(16)
C5 C4 H4A 109.1
C1 C4 H4A 109.1
C5 C4 H4B 109.1
C1 C4 H4B 109.1
H4A C4 H4B 107.9
C6 C5 C4 125.2(3)
C6 C5 H5 117.4
C4 C5 H5 117.4
C5 C6 H6A 120.0
C5 C6 H6B 120.0
H6A C6 H6B 120.0

loop_
_geom_bond_atom_site_label_1
_geom_bond_atom_site_label_2
_geom_bond_distance
N1 C1 1.507(2)
N1 H1N1 0.885(18)
N1 H1N2 0.874(18)
N1 H1N3 0.894(17)
C1 C2 1.525(3)
C1 C4 1.528(2)
C1 H1 1.0000
C2 C3 1.532(3)
C2 H2A 0.9900
C2 H2B 0.9900
C3 H3A 0.9800
C3 H3B 0.9800
C3 H3C 0.9800
C4 C5 1.499(3)
C4 H4A 0.9900
C4 H4B 0.9900
C5 C6 1.302(4)
C5 H5 0.9500
C6 H6A 0.9500
C6 H6B 0.9500

loop_
_geom_hbond_atom_site_label_D
_geom_hbond_atom_site_label_H
_geom_hbond_atom_site_label_A
_geom_hbond_distance_DH
_geom_hbond_distance_HA
_geom_hbond_distance_DA
_geom_hbond_angle_DHA
_geom_hbond_site_symmetry_A
N1 H1N1 Cl1 0.885(18) 2.260(18) 3.1437(18) 176(2) 2_675
N1 H1N2 Cl1 0.874(18) 2.294(18) 3.1633(18) 173(2) 7_655
N1 H1N3 Cl1 0.894(17) 2.449(18) 3.2527(19) 149.8(19) .
C1 H1 Cl1 1.00 2.87 3.810(3) 157.5 7_654

loop_
_geom_torsion_atom_site_label_1
_geom_torsion_atom_site_label_2
_geom_torsion_atom_site_label_3
_geom_torsion_atom_site_label_4
_geom_torsion
N1 C1 C2 C3 -169.76(18)
C4 C1 C2 C3 70.5(2)
N1 C1 C4 C5 62.9(3)
C2 C1 C4 C5 -177.5(2)
C1 C4 C5 C6 -115.4(2)
